data_7058439
loop_
_publ_author_name
'Wang, Yongsong'
'Zhang, Congcong'
'Zi, Guofu'
'Ding, Wanjian'
'Walter, Marc D.'

_publ_section_title
;
 Preparation of a potassium chloride bridged thorium phosphinidiide
 complex and its reactivity towards small organic molecules
;
_journal_issue 24
_journal_name_full 'New Journal of Chemistry'
_journal_page_first 9527
_journal_paper_doi 10.1039/C9NJ02269D
_journal_volume 43
_journal_year 2019
_chemical_formula_moiety 'C33 H51 N2 Th, C15 H24 P'
_chemical_formula_sum 'C48 H75 N2 P Th'
_chemical_formula_weight 943.11
_space_group_crystal_system triclinic
_space_group_IT_number 2
_space_group_name_Hall '-P 1'
_space_group_name_H-M_alt 'P -1'
_symmetry_space_group_name_Hall '-P 1'
_symmetry_space_group_name_H-M 'P -1'
_atom_sites_solution_hydrogens mixed
_audit_creation_date 2017-08-29
_audit_creation_method
;
Olex2 1.2
(compiled 2017.03.28 svn.r3405 for OlexSys, GUI svn.r5337)
;
_audit_update_record
;
2019-03-21 deposited with the CCDC.    2019-05-15 downloaded from the CCDC.
;
_cell_angle_alpha 79.425(6)
_cell_angle_beta 88.351(5)
_cell_angle_gamma 70.872(6)
_cell_formula_units_Z 2
_cell_length_a 10.6048(7)
_cell_length_b 14.0877(11)
_cell_length_c 17.0948(11)
_cell_measurement_reflns_used 7482
_cell_measurement_temperature 100.01(10)
_cell_measurement_theta_max 28.0060
_cell_measurement_theta_min 3.8430
_cell_volume 2370.6(3)
_computing_cell_refinement 'CrysAlisPro 1.171.38.46 (Rigaku OD, 2015)'
_computing_data_collection 'CrysAlisPro 1.171.38.46 (Rigaku OD, 2015)'
_computing_data_reduction 'CrysAlisPro 1.171.38.46 (Rigaku OD, 2015)'
_computing_molecular_graphics 'Olex2 (Dolomanov et al., 2009)'
_computing_publication_material 'Olex2 (Dolomanov et al., 2009)'
_computing_structure_refinement 'ShelXL (Sheldrick, 2015)'
_diffrn_ambient_environment N~2~
_diffrn_ambient_temperature 100.01(10)
_diffrn_detector 'CCD plate'
_diffrn_detector_area_resol_mean 5.3127
_diffrn_detector_type AtlasS2
_diffrn_measured_fraction_theta_full 0.998
_diffrn_measured_fraction_theta_max 0.834
_diffrn_measurement_details
;
List of Runs (angles in degrees, time in seconds):

  # Type    Start    End  Width  t~exp~   \w     \q     \k     \f   Frames
#--------------------------------------------------------------------------
  1  \w    -59.00  36.00   1.00    2.00    --   12.76 -57.00  30.00   95
  2  \w     -9.00  24.00   1.00    2.00    --   12.76 -99.00  30.00   33
  3  \w    -20.00  29.00   1.00    2.00    --  -11.04 -99.00 -90.00   49
  4  \w     -7.00  75.00   1.00    2.00    --   12.76  37.00-180.00   82
  5  \w     42.00  81.00   1.00    2.00    --   12.76  57.00-180.00   39
  6  \w     36.00 100.00   1.00    2.00    --   12.76 178.00   0.00   64
;
_diffrn_measurement_device 'four-circle diffractometer'
_diffrn_measurement_device_type 'SuperNova, Dual, Cu at zero, AtlasS2'
_diffrn_measurement_method '\w scans'
_diffrn_orient_matrix_type 'CrysAlisPro convention (1999,Acta A55,543-557)'
_diffrn_orient_matrix_UB_11 -0.0275296000
_diffrn_orient_matrix_UB_12 0.0528789000
_diffrn_orient_matrix_UB_13 0.0011553000
_diffrn_orient_matrix_UB_21 -0.0542313000
_diffrn_orient_matrix_UB_22 0.0039657000
_diffrn_orient_matrix_UB_23 -0.0251537000
_diffrn_orient_matrix_UB_31 -0.0363117000
_diffrn_orient_matrix_UB_32 -0.0113095000
_diffrn_orient_matrix_UB_33 0.0339063000
_diffrn_radiation_monochromator mirror
_diffrn_radiation_probe x-ray
_diffrn_radiation_type MoK\a
_diffrn_radiation_wavelength 0.71073
_diffrn_reflns_av_R_equivalents 0.0607
_diffrn_reflns_av_unetI/netI 0.0912
_diffrn_reflns_Laue_measured_fraction_full 0.998
_diffrn_reflns_Laue_measured_fraction_max 0.834
_diffrn_reflns_limit_h_max 13
_diffrn_reflns_limit_h_min -13
_diffrn_reflns_limit_k_max 18
_diffrn_reflns_limit_k_min -14
_diffrn_reflns_limit_l_max 23
_diffrn_reflns_limit_l_min -22
_diffrn_reflns_number 22442
_diffrn_reflns_point_group_measured_fraction_full 0.998
_diffrn_reflns_point_group_measured_fraction_max 0.834
_diffrn_reflns_theta_full 26.000
_diffrn_reflns_theta_max 29.780
_diffrn_reflns_theta_min 3.313
_diffrn_source 'micro-focus sealed X-ray tube'
_diffrn_source_type 'SuperNova (Mo) X-ray Source'
_exptl_absorpt_coefficient_mu 3.210
_exptl_absorpt_correction_T_max 1.00000
_exptl_absorpt_correction_T_min 0.89265
_exptl_absorpt_correction_type multi-scan
_exptl_absorpt_process_details
;
CrysAlisPro 1.171.38.46 (Rigaku Oxford Diffraction, 2015)
Empirical absorption correction using spherical harmonics,
 implemented in SCALE3 ABSPACK scaling algorithm.
;
_exptl_crystal_colour orange
_exptl_crystal_colour_primary orange
_exptl_crystal_density_diffrn 1.321
_exptl_crystal_description block
_exptl_crystal_F_000 964
_exptl_crystal_size_max 0.3
_exptl_crystal_size_mid 0.25
_exptl_crystal_size_min 0.2
_refine_diff_density_max 5.000
_refine_diff_density_min -2.984
_refine_diff_density_rms 0.185
_refine_ls_extinction_method none
_refine_ls_goodness_of_fit_ref 1.089
_refine_ls_hydrogen_treatment mixed
_refine_ls_matrix_type full
_refine_ls_number_parameters 493
_refine_ls_number_reflns 11321
_refine_ls_number_restraints 6
_refine_ls_restrained_S_all 1.090
_refine_ls_R_factor_all 0.0701
_refine_ls_R_factor_gt 0.0556
_refine_ls_shift/su_max 0.001
_refine_ls_shift/su_mean 0.000
_refine_ls_structure_factor_coef Fsqd
_refine_ls_weighting_details 'w=1/[\s^2^(Fo^2^)+(0.0402P)^2^+4.5335P] where P=(Fo^2^+2Fc^2^)/3'
_refine_ls_weighting_scheme calc
_refine_ls_wR_factor_gt 0.1122
_refine_ls_wR_factor_ref 0.1198
_reflns_Friedel_coverage 0.000
_reflns_number_gt 9669
_reflns_number_total 11321
_reflns_threshold_expression 'I > 2\s(I)'
_cod_data_source_file c9nj02269d2.cif
_cod_data_source_block compound14
_cod_depositor_comments 'Adding full bibliography for 7058431--7058443.cif.'
_cod_database_code 7058439
_shelx_shelxl_version_number 2014/7
_chemical_oxdiff_formula C1H1N1P1Th1
_shelx_space_group_comment
;
The symmetry employed for this shelxl refinement is uniquely defined
by the following loop, which should always be used as a source of
symmetry information in preference to the above space-group names.
They are only intended as comments.
;
_reflns_odcompleteness_completeness 99.77
_reflns_odcompleteness_iscentric 1
_reflns_odcompleteness_theta 26.32
_olex2_refinement_description
;
1. Fixed Uiso
 At 1.2 times of:
  All C(H) groups
 At 1.5 times of:
  All C(H,H,H) groups
2. Uiso/Uaniso restraints and constraints
Uanis(C4) \\sim Ueq: with sigma of 0.01 and sigma for terminal atoms of 0.02
3.a Ternary CH refined with riding coordinates:
 C40(H40), C43(H43), C46(H46)
3.b Aromatic/amide H refined with riding coordinates:
 C2(H2), C4(H4), C5(H5), C15(H15), C17(H17), C18(H18), C28(H28), C30(H30),
 C31(H31), C36(H36), C38(H38)
3.c Idealised Me refined as rotating group:
 C7(H7A,H7B,H7C), C8(H8A,H8B,H8C), C9(H9A,H9B,H9C), C11(H11A,H11B,H11C),
 C12(H12A,H12B,H12C), C13(H13A,H13B,H13C), C20(H20A,H20B,H20C), C21(H21A,H21B,
 H21C), C22(H22A,H22B,H22C), C24(H24A,H24B,H24C), C25(H25A,H25B,H25C), C26(H26A,
 H26B,H26C), C32(H32A,H32B,H32C), C33(H33A,H33B,H33C), C41(H41A,H41B,H41C),
 C42(H42A,H42B,H42C), C44(H44A,H44B,H44C), C45(H45A,H45B,H45C), C47(H47A,H47B,
 H47C), C48(H48A,H48B,H48C)
;
_olex2_submission_special_instructions 'No special instructions were received'
_oxdiff_exptl_absorpt_empirical_details
;
Empirical correction (ABSPACK) includes:
- Absorption correction using spherical harmonics
- Frame scaling
;
_oxdiff_exptl_absorpt_empirical_full_max 1.113
_oxdiff_exptl_absorpt_empirical_full_min 0.884

loop_
_space_group_symop_operation_xyz
'x, y, z'
'-x, -y, -z'

loop_
_atom_site_label
_atom_site_type_symbol
_atom_site_fract_x
_atom_site_fract_y
_atom_site_fract_z
_atom_site_U_iso_or_equiv
_atom_site_adp_type
_atom_site_occupancy
_atom_site_site_symmetry_order
_atom_site_calc_flag
_atom_site_refinement_flags_posn
_atom_site_refinement_flags_adp
C1 C 0.4917(6) 0.8025(6) 0.3771(3) 0.0337(17) Uani 1 1 d . .
C2 C 0.5195(6) 0.8887(5) 0.3897(3) 0.0326(17) Uani 1 1 d . .
H2 H 0.5505 0.8958 0.4379 0.039 Uiso 1 1 calc R .
C3 C 0.4942(7) 0.9642(5) 0.3194(3) 0.0337(17) Uani 1 1 d . .
C4 C 0.4518(6) 0.9203(6) 0.2605(3) 0.0337(17) Uani 1 1 d . U
H4 H 0.4283 0.9519 0.2079 0.040 Uiso 1 1 calc R .
C5 C 0.4508(6) 0.8213(6) 0.2946(4) 0.0357(17) Uani 1 1 d . .
H5 H 0.4280 0.7765 0.2685 0.043 Uiso 1 1 calc R .
C6 C 0.4755(7) 0.7180(6) 0.4432(4) 0.0373(17) Uani 1 1 d . .
C7 C 0.4668(8) 0.6254(6) 0.4111(4) 0.0425(19) Uani 1 1 d . .
H7A H 0.3942 0.6473 0.3725 0.064 Uiso 1 1 calc GR .
H7B H 0.4519 0.5765 0.4542 0.064 Uiso 1 1 calc GR .
H7C H 0.5488 0.5946 0.3864 0.064 Uiso 1 1 calc GR .
C8 C 0.5910(9) 0.6814(7) 0.5040(4) 0.053(2) Uani 1 1 d . .
H8A H 0.6717 0.6467 0.4797 0.080 Uiso 1 1 calc GR .
H8B H 0.5732 0.6353 0.5482 0.080 Uiso 1 1 calc GR .
H8C H 0.6012 0.7390 0.5223 0.080 Uiso 1 1 calc GR .
C9 C 0.3433(9) 0.7651(8) 0.4829(4) 0.059(3) Uani 1 1 d . .
H9A H 0.3458 0.8244 0.5020 0.089 Uiso 1 1 calc GR .
H9B H 0.3310 0.7159 0.5267 0.089 Uiso 1 1 calc GR .
H9C H 0.2706 0.7844 0.4447 0.089 Uiso 1 1 calc GR .
C10 C 0.4865(8) 1.0741(6) 0.3156(4) 0.046(2) Uani 1 1 d . .
C11 C 0.3594(10) 1.1257(7) 0.3601(4) 0.076(4) Uani 1 1 d . .
H11A H 0.2816 1.1260 0.3326 0.113 Uiso 1 1 calc GR .
H11B H 0.3540 1.1947 0.3616 0.113 Uiso 1 1 calc GR .
H11C H 0.3644 1.0882 0.4135 0.113 Uiso 1 1 calc GR .
C12 C 0.4747(9) 1.1344(6) 0.2306(4) 0.053(2) Uani 1 1 d . .
H12A H 0.5563 1.1082 0.2040 0.079 Uiso 1 1 calc GR .
H12B H 0.4585 1.2052 0.2321 0.079 Uiso 1 1 calc GR .
H12C H 0.4020 1.1277 0.2024 0.079 Uiso 1 1 calc GR .
C13 C 0.6068(10) 1.0807(6) 0.3581(5) 0.063(3) Uani 1 1 d . .
H13A H 0.6126 1.0459 0.4124 0.094 Uiso 1 1 calc GR .
H13B H 0.5971 1.1512 0.3569 0.094 Uiso 1 1 calc GR .
H13C H 0.6867 1.0493 0.3317 0.094 Uiso 1 1 calc GR .
C14 C 0.9262(6) 0.8517(4) 0.1914(3) 0.0182(12) Uani 1 1 d . .
C15 C 0.8869(6) 0.7887(4) 0.1488(3) 0.0200(12) Uani 1 1 d . .
H15 H 0.9388 0.7228 0.1437 0.024 Uiso 1 1 calc R .
C16 C 0.7577(6) 0.8401(5) 0.1150(3) 0.0243(13) Uani 1 1 d . .
C17 C 0.7127(6) 0.9349(4) 0.1387(3) 0.0211(12) Uani 1 1 d . .
H17 H 0.6293 0.9841 0.1258 0.025 Uiso 1 1 calc R .
C18 C 0.8145(6) 0.9441(4) 0.1854(3) 0.0204(12) Uani 1 1 d . .
H18 H 0.8098 1.0001 0.2083 0.024 Uiso 1 1 calc R .
C19 C 1.0673(6) 0.8338(5) 0.2215(3) 0.0227(13) Uani 1 1 d . .
C20 C 1.0708(7) 0.9117(5) 0.2724(4) 0.0298(14) Uani 1 1 d . .
H20A H 1.0399 0.9792 0.2408 0.045 Uiso 1 1 calc GR .
H20B H 1.1607 0.8970 0.2915 0.045 Uiso 1 1 calc GR .
H20C H 1.0141 0.9077 0.3169 0.045 Uiso 1 1 calc GR .
C21 C 1.1502(7) 0.8472(6) 0.1475(4) 0.0358(16) Uani 1 1 d . .
H21A H 1.1499 0.7982 0.1152 0.054 Uiso 1 1 calc GR .
H21B H 1.2404 0.8367 0.1639 0.054 Uiso 1 1 calc GR .
H21C H 1.1122 0.9150 0.1173 0.054 Uiso 1 1 calc GR .
C22 C 1.1293(7) 0.7256(5) 0.2692(4) 0.0318(15) Uani 1 1 d . .
H22A H 1.0807 0.7176 0.3168 0.048 Uiso 1 1 calc GR .
H22B H 1.2208 0.7146 0.2831 0.048 Uiso 1 1 calc GR .
H22C H 1.1255 0.6768 0.2376 0.048 Uiso 1 1 calc GR .
C23 C 0.6845(6) 0.8041(5) 0.0562(3) 0.0236(13) Uani 1 1 d . .
C24 C 0.6657(8) 0.8821(6) -0.0229(4) 0.0414(19) Uani 1 1 d . .
H24A H 0.6158 0.9493 -0.0137 0.062 Uiso 1 1 calc GR .
H24B H 0.6181 0.8637 -0.0614 0.062 Uiso 1 1 calc GR .
H24C H 0.7515 0.8816 -0.0427 0.062 Uiso 1 1 calc GR .
C25 C 0.7663(7) 0.6987(5) 0.0401(4) 0.0340(16) Uani 1 1 d . .
H25A H 0.8511 0.7003 0.0198 0.051 Uiso 1 1 calc GR .
H25B H 0.7192 0.6799 0.0016 0.051 Uiso 1 1 calc GR .
H25C H 0.7803 0.6494 0.0887 0.051 Uiso 1 1 calc GR .
C26 C 0.5482(7) 0.8035(7) 0.0857(4) 0.046(2) Uani 1 1 d . .
H26A H 0.5592 0.7497 0.1311 0.069 Uiso 1 1 calc GR .
H26B H 0.4987 0.7924 0.0442 0.069 Uiso 1 1 calc GR .
H26C H 0.5007 0.8680 0.1006 0.069 Uiso 1 1 calc GR .
C27 C 0.8384(6) 0.8172(4) 0.3994(3) 0.0207(12) Uani 1 1 d . .
C28 C 0.8896(7) 0.8459(5) 0.4626(3) 0.0289(15) Uani 1 1 d . .
H28 H 0.8717 0.9151 0.4629 0.035 Uiso 1 1 calc R .
C29 C 0.9666(7) 0.7739(5) 0.5254(3) 0.0238(13) Uani 1 1 d . .
C30 C 0.9941(7) 0.6711(5) 0.5199(3) 0.0278(14) Uani 1 1 d . .
H30 H 1.0466 0.6199 0.5594 0.033 Uiso 1 1 calc R .
C31 C 0.9451(7) 0.6460(5) 0.4577(3) 0.0324(16) Uani 1 1 d . .
H31 H 0.9657 0.5772 0.4550 0.039 Uiso 1 1 calc R .
C32 C 0.9890(15) 0.9063(6) 0.5926(5) 0.092(5) Uani 1 1 d . .
H32A H 1.0368 0.9353 0.5518 0.139 Uiso 1 1 calc GR .
H32B H 1.0189 0.9107 0.6439 0.139 Uiso 1 1 calc GR .
H32C H 0.8951 0.9432 0.5850 0.139 Uiso 1 1 calc GR .
C33 C 1.1001(7) 0.7277(6) 0.6517(3) 0.0360(17) Uani 1 1 d . .
H33A H 1.0473 0.7117 0.6955 0.054 Uiso 1 1 calc GR .
H33B H 1.1622 0.7566 0.6693 0.054 Uiso 1 1 calc GR .
H33C H 1.1482 0.6665 0.6323 0.054 Uiso 1 1 calc GR .
N1 N 0.8661(5) 0.7177(4) 0.3985(3) 0.0224(11) Uani 1 1 d . .
N2 N 1.0131(7) 0.8010(5) 0.5883(3) 0.0426(17) Uani 1 1 d . .
Th1 Th 0.72045(2) 0.80233(2) 0.28362(2) 0.01723(7) Uani 1 1 d . .
C34 C 0.8121(6) 0.5005(5) 0.2162(3) 0.0201(12) Uani 1 1 d . .
C35 C 0.7003(6) 0.4752(4) 0.1962(3) 0.0185(12) Uani 1 1 d . .
C36 C 0.7150(6) 0.4030(4) 0.1477(3) 0.0182(11) Uani 1 1 d . .
H36 H 0.6405 0.3866 0.1361 0.022 Uiso 1 1 calc R .
C37 C 0.8358(6) 0.3547(4) 0.1162(3) 0.0177(11) Uani 1 1 d . .
C38 C 0.9415(6) 0.3868(4) 0.1308(3) 0.0167(11) Uani 1 1 d . .
H38 H 1.0218 0.3591 0.1070 0.020 Uiso 1 1 calc R .
C39 C 0.9354(6) 0.4581(4) 0.1789(3) 0.0163(11) Uani 1 1 d . .
C40 C 0.5626(6) 0.5208(5) 0.2286(3) 0.0254(13) Uani 1 1 d . .
H40 H 0.5645 0.5784 0.2526 0.031 Uiso 1 1 calc R .
C41 C 0.4539(7) 0.5623(6) 0.1628(4) 0.0371(17) Uani 1 1 d . .
H41A H 0.4806 0.6054 0.1200 0.056 Uiso 1 1 calc GR .
H41B H 0.3722 0.6012 0.1837 0.056 Uiso 1 1 calc GR .
H41C H 0.4407 0.5064 0.1434 0.056 Uiso 1 1 calc GR .
C42 C 0.5300(8) 0.4439(6) 0.2935(4) 0.0442(19) Uani 1 1 d . .
H42A H 0.5312 0.3851 0.2722 0.066 Uiso 1 1 calc GR .
H42B H 0.4429 0.4746 0.3128 0.066 Uiso 1 1 calc GR .
H42C H 0.5952 0.4235 0.3365 0.066 Uiso 1 1 calc GR .
C43 C 0.8551(7) 0.2707(5) 0.0680(3) 0.0254(14) Uani 1 1 d . .
H43 H 0.8993 0.2879 0.0189 0.031 Uiso 1 1 calc R .
C44 C 0.7258(8) 0.2559(6) 0.0453(4) 0.0412(18) Uani 1 1 d . .
H44A H 0.6809 0.2390 0.0927 0.062 Uiso 1 1 calc GR .
H44B H 0.7458 0.2015 0.0156 0.062 Uiso 1 1 calc GR .
H44C H 0.6693 0.3179 0.0134 0.062 Uiso 1 1 calc GR .
C45 C 0.9468(8) 0.1692(5) 0.1154(5) 0.047(2) Uani 1 1 d . .
H45A H 1.0295 0.1771 0.1292 0.071 Uiso 1 1 calc GR .
H45B H 0.9644 0.1170 0.0836 0.071 Uiso 1 1 calc GR .
H45C H 0.9041 0.1500 0.1631 0.071 Uiso 1 1 calc GR .
C46 C 1.0574(6) 0.4880(5) 0.1895(3) 0.0219(12) Uani 1 1 d . .
H46 H 1.0270 0.5535 0.2079 0.026 Uiso 1 1 calc R .
C47 C 1.1549(7) 0.4103(5) 0.2536(4) 0.0353(16) Uani 1 1 d . .
H47A H 1.1125 0.4088 0.3040 0.053 Uiso 1 1 calc GR .
H47B H 1.2329 0.4298 0.2573 0.053 Uiso 1 1 calc GR .
H47C H 1.1804 0.3438 0.2397 0.053 Uiso 1 1 calc GR .
C48 C 1.1308(7) 0.5032(5) 0.1117(4) 0.0311(15) Uani 1 1 d . .
H48A H 1.1798 0.4378 0.0989 0.047 Uiso 1 1 calc GR .
H48B H 1.1914 0.5392 0.1183 0.047 Uiso 1 1 calc GR .
H48C H 1.0669 0.5422 0.0694 0.047 Uiso 1 1 calc GR .
P1 P 0.79443(16) 0.57699(13) 0.29544(9) 0.0205(3) Uani 1 1 d . .
H1 H 0.803(8) 0.521(6) 0.337(4) 0.05(2) Uiso 1 1 d . .

loop_
_atom_site_aniso_label
_atom_site_aniso_U_11
_atom_site_aniso_U_22
_atom_site_aniso_U_33
_atom_site_aniso_U_23
_atom_site_aniso_U_13
_atom_site_aniso_U_12
C1 0.011(3) 0.072(5) 0.013(3) -0.008(3) 0.004(2) -0.008(3)
C2 0.016(3) 0.055(5) 0.015(3) -0.014(3) 0.001(2) 0.007(3)
C3 0.016(3) 0.048(4) 0.023(3) -0.016(3) 0.001(2) 0.012(3)
C4 0.014(3) 0.062(4) 0.012(3) -0.007(3) -0.005(2) 0.005(3)
C5 0.013(3) 0.076(6) 0.023(3) -0.018(3) 0.006(2) -0.017(3)
C6 0.029(4) 0.071(5) 0.021(3) -0.012(3) 0.009(3) -0.026(4)
C7 0.028(4) 0.069(5) 0.034(4) -0.013(3) 0.011(3) -0.019(4)
C8 0.053(6) 0.086(6) 0.024(4) 0.012(4) -0.012(3) -0.037(5)
C9 0.045(6) 0.100(7) 0.038(4) -0.027(4) 0.028(4) -0.024(5)
C10 0.055(5) 0.040(4) 0.020(3) -0.011(3) -0.003(3) 0.018(4)
C11 0.078(8) 0.069(6) 0.034(4) -0.020(4) 0.002(4) 0.042(5)
C12 0.064(6) 0.041(5) 0.027(4) -0.011(3) -0.005(3) 0.020(4)
C13 0.084(8) 0.041(5) 0.044(5) -0.021(4) -0.020(4) 0.013(5)
C14 0.014(3) 0.023(3) 0.015(3) -0.005(2) 0.003(2) -0.003(2)
C15 0.012(3) 0.024(3) 0.018(3) -0.004(2) 0.002(2) 0.003(2)
C16 0.018(3) 0.037(4) 0.011(3) -0.003(2) 0.000(2) 0.000(3)
C17 0.013(3) 0.026(3) 0.019(3) -0.006(2) 0.001(2) 0.002(2)
C18 0.017(3) 0.021(3) 0.022(3) -0.008(2) 0.001(2) -0.003(2)
C19 0.016(3) 0.028(3) 0.023(3) -0.003(2) -0.003(2) -0.005(3)
C20 0.021(4) 0.035(4) 0.035(4) -0.014(3) 0.001(3) -0.009(3)
C21 0.018(4) 0.057(5) 0.035(4) -0.012(3) 0.006(3) -0.014(3)
C22 0.021(4) 0.029(4) 0.042(4) -0.003(3) -0.004(3) -0.005(3)
C23 0.019(3) 0.035(4) 0.013(3) -0.010(2) -0.002(2) -0.001(3)
C24 0.047(5) 0.047(4) 0.020(3) -0.006(3) -0.010(3) 0.000(4)
C25 0.033(4) 0.038(4) 0.028(3) -0.014(3) -0.008(3) -0.002(3)
C26 0.028(4) 0.081(6) 0.043(4) -0.038(4) 0.006(3) -0.024(4)
C27 0.021(3) 0.024(3) 0.017(3) -0.003(2) 0.000(2) -0.007(3)
C28 0.044(4) 0.027(3) 0.022(3) -0.013(2) -0.004(3) -0.015(3)
C29 0.029(4) 0.034(4) 0.013(3) -0.007(2) -0.001(2) -0.016(3)
C30 0.025(4) 0.030(4) 0.021(3) -0.005(2) -0.007(2) 0.001(3)
C31 0.046(5) 0.020(3) 0.027(3) -0.006(2) -0.018(3) -0.002(3)
C32 0.203(14) 0.043(5) 0.042(5) -0.002(4) -0.055(6) -0.053(7)
C33 0.037(4) 0.059(5) 0.017(3) -0.007(3) -0.012(3) -0.021(4)
N1 0.028(3) 0.024(3) 0.019(2) -0.0061(19) -0.007(2) -0.010(2)
N2 0.071(5) 0.040(4) 0.025(3) -0.007(2) -0.017(3) -0.026(3)
Th1 0.01015(11) 0.02734(13) 0.01307(11) -0.00819(8) -0.00083(7) -0.00213(8)
C34 0.014(3) 0.031(3) 0.015(3) -0.008(2) -0.002(2) -0.005(2)
C35 0.012(3) 0.024(3) 0.018(3) -0.006(2) 0.002(2) -0.003(2)
C36 0.013(3) 0.024(3) 0.019(3) -0.007(2) -0.002(2) -0.006(2)
C37 0.017(3) 0.020(3) 0.017(3) -0.004(2) 0.003(2) -0.008(2)
C38 0.013(3) 0.017(3) 0.018(3) -0.004(2) 0.006(2) -0.003(2)
C39 0.014(3) 0.019(3) 0.016(3) -0.005(2) 0.001(2) -0.006(2)
C40 0.017(3) 0.035(4) 0.030(3) -0.016(3) 0.004(2) -0.011(3)
C41 0.012(3) 0.046(4) 0.053(4) -0.029(3) -0.007(3) 0.002(3)
C42 0.030(4) 0.058(5) 0.057(5) -0.024(4) 0.024(4) -0.025(4)
C43 0.028(4) 0.029(3) 0.027(3) -0.015(2) 0.010(3) -0.015(3)
C44 0.045(5) 0.054(5) 0.039(4) -0.029(3) 0.005(3) -0.025(4)
C45 0.039(5) 0.028(4) 0.073(5) -0.019(4) -0.003(4) -0.003(3)
C46 0.010(3) 0.025(3) 0.033(3) -0.013(2) 0.004(2) -0.006(2)
C47 0.012(3) 0.043(4) 0.045(4) -0.010(3) -0.008(3) 0.001(3)
C48 0.019(3) 0.037(4) 0.045(4) -0.016(3) 0.011(3) -0.016(3)
P1 0.0151(8) 0.0301(9) 0.0195(8) -0.0132(6) 0.0015(6) -0.0070(7)

loop_
_atom_type_symbol
_atom_type_description
_atom_type_scat_dispersion_real
_atom_type_scat_dispersion_imag
_atom_type_scat_source
C C 0.0033 0.0016 'International Tables Vol C Tables 4.2.6.8 and 6.1.1.4'
H H 0.0000 0.0000 'International Tables Vol C Tables 4.2.6.8 and 6.1.1.4'
N N 0.0061 0.0033 'International Tables Vol C Tables 4.2.6.8 and 6.1.1.4'
P P 0.1023 0.0942 'International Tables Vol C Tables 4.2.6.8 and 6.1.1.4'
Th Th -7.2400 8.8979 'International Tables Vol C Tables 4.2.6.8 and 6.1.1.4'

loop_
_geom_angle_atom_site_label_1
_geom_angle_atom_site_label_2
_geom_angle_atom_site_label_3
_geom_angle
C2 C1 C5 106.7(6)
C2 C1 C6 124.9(5)
C2 C1 Th1 75.8(4)
C5 C1 C6 126.9(7)
C5 C1 Th1 72.2(3)
C6 C1 Th1 128.4(5)
C1 C2 H2 124.4
C1 C2 C3 111.1(6)
C1 C2 Th1 76.0(3)
C3 C2 H2 124.4
C3 C2 Th1 75.5(3)
Th1 C2 H2 115.8
C2 C3 C4 105.2(7)
C2 C3 C10 125.0(5)
C2 C3 Th1 75.8(3)
C4 C3 C10 128.5(6)
C4 C3 Th1 72.5(3)
C10 C3 Th1 126.3(5)
C3 C4 H4 125.2
C3 C4 Th1 78.3(4)
C5 C4 C3 109.6(6)
C5 C4 H4 125.2
C5 C4 Th1 75.4(4)
Th1 C4 H4 113.2
C1 C5 H5 126.3
C1 C5 Th1 78.3(4)
C4 C5 C1 107.3(6)
C4 C5 H5 126.3
C4 C5 Th1 75.2(4)
Th1 C5 H5 112.7
C1 C6 C7 112.6(5)
C1 C6 C9 106.4(7)
C7 C6 C9 108.2(6)
C8 C6 C1 110.9(6)
C8 C6 C7 108.4(7)
C8 C6 C9 110.3(6)
C6 C7 H7A 109.5
C6 C7 H7B 109.5
C6 C7 H7C 109.5
H7A C7 H7B 109.5
H7A C7 H7C 109.5
H7B C7 H7C 109.5
C6 C8 H8A 109.5
C6 C8 H8B 109.5
C6 C8 H8C 109.5
H8A C8 H8B 109.5
H8A C8 H8C 109.5
H8B C8 H8C 109.5
C6 C9 H9A 109.5
C6 C9 H9B 109.5
C6 C9 H9C 109.5
H9A C9 H9B 109.5
H9A C9 H9C 109.5
H9B C9 H9C 109.5
C3 C10 C11 107.1(7)
C3 C10 C12 113.3(5)
C3 C10 C13 111.4(6)
C12 C10 C11 108.2(6)
C13 C10 C11 107.9(6)
C13 C10 C12 108.8(8)
C10 C11 H11A 109.5
C10 C11 H11B 109.5
C10 C11 H11C 109.5
H11A C11 H11B 109.5
H11A C11 H11C 109.5
H11B C11 H11C 109.5
C10 C12 H12A 109.5
C10 C12 H12B 109.5
C10 C12 H12C 109.5
H12A C12 H12B 109.5
H12A C12 H12C 109.5
H12B C12 H12C 109.5
C10 C13 H13A 109.5
C10 C13 H13B 109.5
C10 C13 H13C 109.5
H13A C13 H13B 109.5
H13A C13 H13C 109.5
H13B C13 H13C 109.5
C15 C14 C18 105.8(5)
C15 C14 C19 126.1(5)
C15 C14 Th1 76.1(3)
C18 C14 C19 126.9(5)
C18 C14 Th1 72.9(3)
C19 C14 Th1 125.9(4)
C14 C15 H15 124.9
C14 C15 Th1 75.3(3)
C16 C15 C14 110.1(5)
C16 C15 H15 124.9
C16 C15 Th1 76.4(3)
Th1 C15 H15 115.2
C15 C16 C23 126.7(5)
C15 C16 Th1 75.3(3)
C17 C16 C15 107.2(5)
C17 C16 C23 125.8(5)
C17 C16 Th1 72.9(3)
C23 C16 Th1 122.0(4)
C16 C17 H17 125.5
C16 C17 C18 108.9(5)
C16 C17 Th1 78.7(3)
C18 C17 H17 125.5
C18 C17 Th1 74.9(3)
Th1 C17 H17 113.2
C14 C18 H18 126.0
C14 C18 Th1 77.7(3)
C17 C18 C14 107.9(5)
C17 C18 H18 126.0
C17 C18 Th1 75.8(3)
Th1 C18 H18 112.9
C14 C19 C20 111.8(5)
C14 C19 C21 106.7(5)
C14 C19 C22 111.4(5)
C20 C19 C21 108.5(5)
C22 C19 C20 109.5(5)
C22 C19 C21 108.9(5)
C19 C20 H20A 109.5
C19 C20 H20B 109.5
C19 C20 H20C 109.5
H20A C20 H20B 109.5
H20A C20 H20C 109.5
H20B C20 H20C 109.5
C19 C21 H21A 109.5
C19 C21 H21B 109.5
C19 C21 H21C 109.5
H21A C21 H21B 109.5
H21A C21 H21C 109.5
H21B C21 H21C 109.5
C19 C22 H22A 109.5
C19 C22 H22B 109.5
C19 C22 H22C 109.5
H22A C22 H22B 109.5
H22A C22 H22C 109.5
H22B C22 H22C 109.5
C16 C23 C24 106.3(5)
C25 C23 C16 111.8(5)
C25 C23 C24 108.3(5)
C26 C23 C16 111.3(5)
C26 C23 C24 109.0(6)
C26 C23 C25 110.1(6)
C23 C24 H24A 109.5
C23 C24 H24B 109.5
C23 C24 H24C 109.5
H24A C24 H24B 109.5
H24A C24 H24C 109.5
H24B C24 H24C 109.5
C23 C25 H25A 109.5
C23 C25 H25B 109.5
C23 C25 H25C 109.5
H25A C25 H25B 109.5
H25A C25 H25C 109.5
H25B C25 H25C 109.5
C23 C26 H26A 109.5
C23 C26 H26B 109.5
C23 C26 H26C 109.5
H26A C26 H26B 109.5
H26A C26 H26C 109.5
H26B C26 H26C 109.5
C28 C27 Th1 168.6(5)
N1 C27 C28 118.9(5)
N1 C27 Th1 72.1(3)
C27 C28 H28 119.0
C29 C28 C27 122.1(6)
C29 C28 H28 119.0
C28 C29 C30 116.1(5)
N2 C29 C28 122.5(6)
N2 C29 C30 121.4(6)
C29 C30 H30 119.8
C31 C30 C29 120.4(6)
C31 C30 H30 119.8
C30 C31 H31 118.8
C30 C31 N1 122.4(6)
N1 C31 H31 118.8
H32A C32 H32B 109.5
H32A C32 H32C 109.5
H32B C32 H32C 109.5
N2 C32 H32A 109.5
N2 C32 H32B 109.5
N2 C32 H32C 109.5
H33A C33 H33B 109.5
H33A C33 H33C 109.5
H33B C33 H33C 109.5
N2 C33 H33A 109.5
N2 C33 H33B 109.5
N2 C33 H33C 109.5
C27 N1 C31 120.1(5)
C27 N1 Th1 75.9(3)
C31 N1 Th1 164.0(4)
C29 N2 C32 121.5(6)
C29 N2 C33 123.5(6)
C32 N2 C33 114.8(6)
C1 Th1 C16 132.96(18)
C2 Th1 C1 28.2(2)
C2 Th1 C16 135.86(17)
C3 Th1 C1 47.8(2)
C3 Th1 C2 28.69(19)
C3 Th1 C16 108.16(17)
C4 Th1 C1 47.94(19)
C4 Th1 C2 47.15(17)
C4 Th1 C3 29.24(19)
C4 Th1 C5 29.4(2)
C4 Th1 C14 123.04(19)
C4 Th1 C15 118.65(17)
C4 Th1 C16 90.52(17)
C4 Th1 C17 76.37(18)
C4 Th1 C18 95.3(2)
C5 Th1 C1 29.46(17)
C5 Th1 C2 47.40(19)
C5 Th1 C3 48.5(2)
C5 Th1 C14 147.77(18)
C5 Th1 C15 129.93(17)
C5 Th1 C16 103.54(18)
C5 Th1 C17 99.89(19)
C5 Th1 C18 123.5(2)
C14 Th1 C1 166.68(19)
C14 Th1 C2 139.32(19)
C14 Th1 C3 119.12(19)
C14 Th1 C15 28.60(16)
C14 Th1 C16 47.56(17)
C15 Th1 C1 158.58(18)
C15 Th1 C2 159.80(19)
C15 Th1 C3 131.43(18)
C15 Th1 C16 28.38(16)
C17 Th1 C1 124.31(18)
C17 Th1 C2 113.26(18)
C17 Th1 C3 84.60(18)
C17 Th1 C14 48.08(16)
C17 Th1 C15 46.90(16)
C17 Th1 C16 28.41(16)
C18 Th1 C1 137.96(19)
C18 Th1 C2 114.34(19)
C18 Th1 C3 90.25(19)
C18 Th1 C14 29.44(16)
C18 Th1 C15 47.35(16)
C18 Th1 C16 47.58(17)
C18 Th1 C17 29.30(17)
C27 Th1 C1 90.46(18)
C27 Th1 C2 73.55(19)
C27 Th1 C3 88.42(19)
C27 Th1 C4 117.05(19)
C27 Th1 C5 118.83(18)
C27 Th1 C14 86.32(17)
C27 Th1 C15 110.87(18)
C27 Th1 C16 133.62(19)
C27 Th1 C17 119.41(18)
C27 Th1 C18 90.95(18)
N1 Th1 C1 90.66(18)
N1 Th1 C2 87.77(17)
N1 Th1 C3 111.83(17)
N1 Th1 C4 134.58(17)
N1 Th1 C5 118.68(18)
N1 Th1 C14 93.40(17)
N1 Th1 C15 106.29(17)
N1 Th1 C16 134.66(17)
N1 Th1 C17 139.81(18)
N1 Th1 C18 111.42(17)
N1 Th1 C27 31.99(17)
C35 C34 C39 118.0(5)
C35 C34 P1 117.9(4)
C39 C34 P1 123.8(4)
C34 C35 C40 122.3(5)
C36 C35 C34 120.0(5)
C36 C35 C40 117.6(5)
C35 C36 H36 118.5
C37 C36 C35 122.9(5)
C37 C36 H36 118.5
C36 C37 C43 123.3(5)
C38 C37 C36 116.3(5)
C38 C37 C43 120.4(5)
C37 C38 H38 117.9
C37 C38 C39 124.3(5)
C39 C38 H38 117.9
C34 C39 C46 122.5(5)
C38 C39 C34 118.1(5)
C38 C39 C46 119.4(5)
C35 C40 H40 107.5
C35 C40 C41 112.0(5)
C41 C40 H40 107.5
C42 C40 C35 111.2(6)
C42 C40 H40 107.5
C42 C40 C41 110.8(6)
C40 C41 H41A 109.5
C40 C41 H41B 109.5
C40 C41 H41C 109.5
H41A C41 H41B 109.5
H41A C41 H41C 109.5
H41B C41 H41C 109.5
C40 C42 H42A 109.5
C40 C42 H42B 109.5
C40 C42 H42C 109.5
H42A C42 H42B 109.5
H42A C42 H42C 109.5
H42B C42 H42C 109.5
C37 C43 H43 108.2
C37 C43 C44 114.2(5)
C37 C43 C45 109.3(5)
C44 C43 H43 108.2
C44 C43 C45 108.6(6)
C45 C43 H43 108.2
C43 C44 H44A 109.5
C43 C44 H44B 109.5
C43 C44 H44C 109.5
H44A C44 H44B 109.5
H44A C44 H44C 109.5
H44B C44 H44C 109.5
C43 C45 H45A 109.5
C43 C45 H45B 109.5
C43 C45 H45C 109.5
H45A C45 H45B 109.5
H45A C45 H45C 109.5
H45B C45 H45C 109.5
C39 C46 H46 107.4
C39 C46 C47 111.5(5)
C39 C46 C48 113.1(5)
C47 C46 H46 107.4
C47 C46 C48 109.8(5)
C48 C46 H46 107.4
C46 C47 H47A 109.5
C46 C47 H47B 109.5
C46 C47 H47C 109.5
H47A C47 H47B 109.5
H47A C47 H47C 109.5
H47B C47 H47C 109.5
C46 C48 H48A 109.5
C46 C48 H48B 109.5
C46 C48 H48C 109.5
H48A C48 H48B 109.5
H48A C48 H48C 109.5
H48B C48 H48C 109.5
Th1 P1 H1 136(4)
C34 P1 Th1 130.0(2)
C34 P1 H1 94(4)

loop_
_geom_bond_atom_site_label_1
_geom_bond_atom_site_label_2
_geom_bond_distance
C1 C2 1.394(10)
C1 C5 1.439(8)
C1 C6 1.534(10)
C1 Th1 2.866(6)
C2 H2 0.9300
C2 C3 1.418(9)
C2 Th1 2.864(6)
C3 C4 1.427(9)
C3 C10 1.512(11)
C3 Th1 2.859(6)
C4 H4 0.9300
C4 C5 1.412(10)
C4 Th1 2.785(6)
C5 H5 0.9300
C5 Th1 2.788(6)
C6 C7 1.535(10)
C6 C8 1.519(10)
C6 C9 1.538(10)
C7 H7A 0.9600
C7 H7B 0.9600
C7 H7C 0.9600
C8 H8A 0.9600
C8 H8B 0.9600
C8 H8C 0.9600
C9 H9A 0.9600
C9 H9B 0.9600
C9 H9C 0.9600
C10 C11 1.557(10)
C10 C12 1.529(9)
C10 C13 1.523(13)
C11 H11A 0.9600
C11 H11B 0.9600
C11 H11C 0.9600
C12 H12A 0.9600
C12 H12B 0.9600
C12 H12C 0.9600
C13 H13A 0.9600
C13 H13B 0.9600
C13 H13C 0.9600
C14 C15 1.410(8)
C14 C18 1.434(8)
C14 C19 1.522(8)
C14 Th1 2.850(6)
C15 H15 0.9300
C15 C16 1.405(8)
C15 Th1 2.859(5)
C16 C17 1.394(8)
C16 C23 1.537(8)
C16 Th1 2.873(5)
C17 H17 0.9300
C17 C18 1.414(8)
C17 Th1 2.801(6)
C18 H18 0.9300
C18 Th1 2.788(6)
C19 C20 1.531(8)
C19 C21 1.539(8)
C19 C22 1.529(8)
C20 H20A 0.9600
C20 H20B 0.9600
C20 H20C 0.9600
C21 H21A 0.9600
C21 H21B 0.9600
C21 H21C 0.9600
C22 H22A 0.9600
C22 H22B 0.9600
C22 H22C 0.9600
C23 C24 1.551(9)
C23 C25 1.525(8)
C23 C26 1.518(9)
C24 H24A 0.9600
C24 H24B 0.9600
C24 H24C 0.9600
C25 H25A 0.9600
C25 H25B 0.9600
C25 H25C 0.9600
C26 H26A 0.9600
C26 H26B 0.9600
C26 H26C 0.9600
C27 C28 1.402(8)
C27 N1 1.337(7)
C27 Th1 2.448(6)
C28 H28 0.9300
C28 C29 1.399(9)
C29 C30 1.401(8)
C29 N2 1.359(7)
C30 H30 0.9300
C30 C31 1.349(8)
C31 H31 0.9300
C31 N1 1.366(7)
C32 H32A 0.9600
C32 H32B 0.9600
C32 H32C 0.9600
C32 N2 1.435(9)
C33 H33A 0.9600
C33 H33B 0.9600
C33 H33C 0.9600
C33 N2 1.454(9)
N1 Th1 2.402(5)
C34 C35 1.413(8)
C34 C39 1.433(8)
C34 P1 1.849(5)
C35 C36 1.392(7)
C35 C40 1.524(8)
C36 H36 0.9300
C36 C37 1.385(8)
C37 C38 1.383(8)
C37 C43 1.521(7)
C38 H38 0.9300
C38 C39 1.395(7)
C39 C46 1.511(8)
C40 H40 0.9800
C40 C41 1.525(9)
C40 C42 1.519(9)
C41 H41A 0.9600
C41 H41B 0.9600
C41 H41C 0.9600
C42 H42A 0.9600
C42 H42B 0.9600
C42 H42C 0.9600
C43 H43 0.9800
C43 C44 1.523(10)
C43 C45 1.535(10)
C44 H44A 0.9600
C44 H44B 0.9600
C44 H44C 0.9600
C45 H45A 0.9600
C45 H45B 0.9600
C45 H45C 0.9600
C46 H46 0.9800
C46 C47 1.533(9)
C46 C48 1.539(8)
C47 H47A 0.9600
C47 H47B 0.9600
C47 H47C 0.9600
C48 H48A 0.9600
C48 H48B 0.9600
C48 H48C 0.9600
P1 H1 0.94(7)

loop_
_geom_torsion_atom_site_label_1
_geom_torsion_atom_site_label_2
_geom_torsion_atom_site_label_3
_geom_torsion_atom_site_label_4
_geom_torsion
C1 C2 C3 C4 -1.4(7)
C1 C2 C3 C10 167.0(6)
C1 C2 C3 Th1 -68.4(5)
C2 C1 C5 C4 -1.6(7)
C2 C1 C5 Th1 68.6(4)
C2 C1 C6 C7 -171.2(6)
C2 C1 C6 C8 -49.5(9)
C2 C1 C6 C9 70.4(8)
C2 C3 C4 C5 0.3(7)
C2 C3 C4 Th1 -69.4(4)
C2 C3 C10 C11 -67.7(9)
C2 C3 C10 C12 173.0(7)
C2 C3 C10 C13 50.0(9)
C3 C4 C5 C1 0.8(7)
C3 C4 C5 Th1 -71.6(5)
C4 C3 C10 C11 97.9(8)
C4 C3 C10 C12 -21.4(11)
C4 C3 C10 C13 -144.4(7)
C5 C1 C2 C3 1.9(7)
C5 C1 C2 Th1 -66.2(4)
C5 C1 C6 C7 24.9(10)
C5 C1 C6 C8 146.6(7)
C5 C1 C6 C9 -93.5(8)
C6 C1 C2 C3 -164.7(6)
C6 C1 C2 Th1 127.2(6)
C6 C1 C5 C4 164.6(6)
C6 C1 C5 Th1 -125.1(7)
C10 C3 C4 C5 -167.5(7)
C10 C3 C4 Th1 122.8(7)
C14 C15 C16 C17 -2.1(7)
C14 C15 C16 C23 172.3(5)
C14 C15 C16 Th1 -68.5(4)
C15 C14 C18 C17 -0.9(6)
C15 C14 C18 Th1 69.6(4)
C15 C14 C19 C20 -174.4(5)
C15 C14 C19 C21 67.2(7)
C15 C14 C19 C22 -51.5(7)
C15 C16 C17 C18 1.4(7)
C15 C16 C17 Th1 -68.0(4)
C15 C16 C23 C24 -114.8(7)
C15 C16 C23 C25 3.2(9)
C15 C16 C23 C26 126.7(7)
C16 C17 C18 C14 -0.3(7)
C16 C17 C18 Th1 -72.1(4)
C17 C16 C23 C24 58.6(8)
C17 C16 C23 C25 176.5(6)
C17 C16 C23 C26 -60.0(8)
C18 C14 C15 C16 1.8(6)
C18 C14 C15 Th1 -67.4(4)
C18 C14 C19 C20 19.9(8)
C18 C14 C19 C21 -98.5(6)
C18 C14 C19 C22 142.8(6)
C19 C14 C15 C16 -166.3(5)
C19 C14 C15 Th1 124.5(5)
C19 C14 C18 C17 167.1(5)
C19 C14 C18 Th1 -122.4(5)
C23 C16 C17 C18 -173.0(5)
C23 C16 C17 Th1 117.5(6)
C27 C28 C29 C30 2.4(10)
C27 C28 C29 N2 -177.9(6)
C28 C27 N1 C31 -1.2(9)
C28 C27 N1 Th1 177.0(6)
C28 C29 C30 C31 -1.4(10)
C28 C29 N2 C32 -2.0(12)
C28 C29 N2 C33 -176.1(7)
C29 C30 C31 N1 -0.9(11)
C30 C29 N2 C32 177.7(9)
C30 C29 N2 C33 3.6(11)
C30 C31 N1 C27 2.2(10)
C30 C31 N1 Th1 -171.4(12)
N1 C27 C28 C29 -1.1(10)
N2 C29 C30 C31 178.9(7)
Th1 C1 C2 C3 68.1(5)
Th1 C1 C5 C4 -70.3(4)
Th1 C1 C6 C7 -71.3(7)
Th1 C1 C6 C8 50.4(8)
Th1 C1 C6 C9 170.3(5)
Th1 C2 C3 C4 67.0(4)
Th1 C2 C3 C10 -124.6(7)
Th1 C3 C4 C5 69.7(5)
Th1 C3 C10 C11 -166.0(5)
Th1 C3 C10 C12 74.8(8)
Th1 C3 C10 C13 -48.2(7)
Th1 C4 C5 C1 72.4(4)
Th1 C14 C15 C16 69.2(4)
Th1 C14 C18 C17 -70.5(4)
Th1 C14 C19 C20 -75.3(6)
Th1 C14 C19 C21 166.4(4)
Th1 C14 C19 C22 47.6(6)
Th1 C15 C16 C17 66.5(4)
Th1 C15 C16 C23 -119.2(6)
Th1 C16 C17 C18 69.5(4)
Th1 C16 C23 C24 149.9(4)
Th1 C16 C23 C25 -92.1(5)
Th1 C16 C23 C26 31.4(7)
Th1 C17 C18 C14 71.7(4)
Th1 C27 C28 C29 164(2)
Th1 C27 N1 C31 -178.2(6)
C34 C35 C36 C37 -1.2(9)
C34 C35 C40 C41 130.9(6)
C34 C35 C40 C42 -104.5(7)
C34 C39 C46 C47 97.8(6)
C34 C39 C46 C48 -137.9(6)
C35 C34 C39 C38 -5.9(8)
C35 C34 C39 C46 173.8(5)
C35 C34 P1 Th1 -93.6(5)
C35 C36 C37 C38 -4.2(8)
C35 C36 C37 C43 175.6(5)
C36 C35 C40 C41 -51.6(7)
C36 C35 C40 C42 72.9(7)
C36 C37 C38 C39 4.6(8)
C36 C37 C43 C44 9.7(8)
C36 C37 C43 C45 -112.2(7)
C37 C38 C39 C34 0.4(8)
C37 C38 C39 C46 -179.3(5)
C38 C37 C43 C44 -170.4(6)
C38 C37 C43 C45 67.7(7)
C38 C39 C46 C47 -82.5(6)
C38 C39 C46 C48 41.8(7)
C39 C34 C35 C36 6.3(8)
C39 C34 C35 C40 -176.4(5)
C39 C34 P1 Th1 92.0(5)
C40 C35 C36 C37 -178.6(5)
C43 C37 C38 C39 -175.3(5)
P1 C34 C35 C36 -168.4(4)
P1 C34 C35 C40 8.9(8)
P1 C34 C39 C38 168.5(4)
P1 C34 C39 C46 -11.8(8)
